data_2243543
loop_
_publ_author_name
'Palumbo, Chad T.'
'Kotyk, Christopher M.'
'Ziller, Joseph W.'
'Evans, William J.'

_publ_section_title
;
 Synthesis and crystallographic characterization of diphenylamide
 rare-earth metal complexes <i>Ln</i>(NPh~2~)~3~(THF)~2~ and
 [(Ph~2~N)~2~<i>Ln</i>(\m-NPh~2~)]~2~
;
_journal_coeditor_code ZL2782
_journal_issue 9
_journal_name_full 'Acta Crystallographica Section E'
_journal_page_first 1447
_journal_page_last 1453
_journal_paper_doi 10.1107/S2056989020009998
_journal_volume 76
_journal_year 2020
_chemical_formula_iupac '[Er (C12 H10 N)3 (C4 H8 O)2]'
_chemical_formula_sum 'C44 H46 Er N3 O2'
_chemical_formula_weight 816.10
_chemical_name_systematic
;
Tris(diphenylamido-\k<i>N</i>)bis(tetrahydrofuran-\k<i>O</i>)erbium(III)
;
_space_group_crystal_system monoclinic
_space_group_IT_number 14
_space_group_name_Hall '-P 2yn'
_space_group_name_H-M_alt 'P 1 21/n 1'
_atom_sites_solution_hydrogens geom
_atom_sites_solution_primary direct
_atom_sites_solution_secondary difmap
_audit_creation_method SHELXL-2014/7
_cell_angle_alpha 90
_cell_angle_beta 91.3697(5)
_cell_angle_gamma 90
_cell_formula_units_Z 4
_cell_length_a 12.0946(5)
_cell_length_b 19.1086(8)
_cell_length_c 16.3609(7)
_cell_measurement_reflns_used 9998
_cell_measurement_temperature 173(2)
_cell_measurement_theta_max 29.04
_cell_measurement_theta_min 2.47
_cell_volume 3780.1(3)
_computing_cell_refinement
;
SAINT (Bruker, 2009)
;
_computing_data_collection
;
APEX2 (Bruker, 2014)
;
_computing_data_reduction
;
SAINT (Bruker, 2013)
;
_computing_molecular_graphics
;
SHELXTL (Sheldrick, 2008d)
;
_computing_publication_material
;
SHELXTL (Sheldrick, 2008d)
;
_computing_structure_refinement
;
<i>SHELXL2014/7</i> (Sheldrick, 2015b)
;
_computing_structure_solution
;
<i>SHELXT</i> (Sheldrick, 2015a)
;
_diffrn_ambient_temperature 173(2)
_diffrn_measured_fraction_theta_full 1.000
_diffrn_measured_fraction_theta_max 0.943
_diffrn_measurement_device_type 'Bruker SMART APEXII CCD'
_diffrn_measurement_method '\f and \w scans'
_diffrn_radiation_type MoK\a
_diffrn_radiation_wavelength 0.71073
_diffrn_reflns_av_R_equivalents 0.0178
_diffrn_reflns_av_unetI/netI 0.0138
_diffrn_reflns_limit_h_max 16
_diffrn_reflns_limit_h_min -16
_diffrn_reflns_limit_k_max 24
_diffrn_reflns_limit_k_min -25
_diffrn_reflns_limit_l_max 22
_diffrn_reflns_limit_l_min -22
_diffrn_reflns_number 46529
_diffrn_reflns_theta_full 25.242
_diffrn_reflns_theta_max 29.225
_diffrn_reflns_theta_min 1.639
_diffrn_source 'fine-focus sealed tube'
_exptl_absorpt_coefficient_mu 2.260
_exptl_absorpt_correction_T_max 0.6946
_exptl_absorpt_correction_T_min 0.5570
_exptl_absorpt_correction_type multi-scan
_exptl_absorpt_process_details
;
(SADABS; Krause et al., 2015)
;
_exptl_crystal_colour pink
_exptl_crystal_density_diffrn 1.434
_exptl_crystal_density_method not_measured
_exptl_crystal_description irregular
_exptl_crystal_F_000 1660
_exptl_crystal_size_max 0.482
_exptl_crystal_size_mid 0.389
_exptl_crystal_size_min 0.332
_refine_diff_density_max 0.700
_refine_diff_density_min -0.417
_refine_ls_extinction_method none
_refine_ls_goodness_of_fit_ref 1.041
_refine_ls_hydrogen_treatment constr
_refine_ls_matrix_type full
_refine_ls_number_parameters 462
_refine_ls_number_reflns 9687
_refine_ls_number_restraints 28
_refine_ls_restrained_S_all 1.047
_refine_ls_R_factor_all 0.0225
_refine_ls_R_factor_gt 0.0194
_refine_ls_shift/su_max 0.004
_refine_ls_shift/su_mean 0.000
_refine_ls_structure_factor_coef Fsqd
_refine_ls_weighting_details 'w=1/[\s^2^(Fo^2^)+(0.0257P)^2^+1.7012P] where P=(Fo^2^+2Fc^2^)/3'
_refine_ls_weighting_scheme calc
_refine_ls_wR_factor_gt 0.0488
_refine_ls_wR_factor_ref 0.0504
_reflns_number_gt 8834
_reflns_number_total 9687
_reflns_threshold_expression 'I > 2\s(I)'
_cod_data_source_file zl2782sup1.cif
_cod_data_source_block 1-Er
_cod_original_sg_symbol_H-M 'P 21/n'
_cod_database_code 2243543
_shelx_space_group_comment
;
The symmetry employed for this shelxl refinement is uniquely defined
by the following loop, which should always be used as a source of
symmetry information in preference to the above space-group names.
They are only intended as comments.
;
_shelx_estimated_absorpt_t_min 0.409
_shelx_estimated_absorpt_t_max 0.521

loop_
_space_group_symop_operation_xyz
'x, y, z'
'-x+1/2, y+1/2, -z+1/2'
'-x, -y, -z'
'x-1/2, -y-1/2, z-1/2'

loop_
_atom_site_type_symbol
_atom_site_label
_atom_site_fract_x
_atom_site_fract_y
_atom_site_fract_z
_atom_site_U_iso_or_equiv
_atom_site_adp_type
_atom_site_calc_flag
_atom_site_occupancy
_atom_site_disorder_assembly
_atom_site_disorder_group
Er Er1 0.46777(2) 0.72342(2) 0.36679(2) 0.02729(3) Uani d 1 . .
O O1 0.41457(11) 0.78132(6) 0.48614(8) 0.0377(3) Uani d 1 . .
O O2 0.49661(10) 0.64664(6) 0.25832(7) 0.0342(3) Uani d 1 . .
N N1 0.28353(12) 0.71121(8) 0.33981(9) 0.0327(3) Uani d 1 . .
N N2 0.58473(13) 0.65462(8) 0.43975(9) 0.0369(3) Uani d 1 . .
N N3 0.55625(12) 0.81628(8) 0.31723(10) 0.0382(3) Uani d 1 . .
C C1 0.24325(13) 0.64570(9) 0.30972(11) 0.0316(3) Uani d 1 . .
C C2 0.23877(18) 0.58668(11) 0.35926(13) 0.0454(5) Uani d 1 . .
H H2 0.2603 0.5902 0.4153 0.054 Uiso calc 1 . .
C C3 0.20326(19) 0.52253(11) 0.32804(15) 0.0533(5) Uani d 1 . .
H H3 0.2010 0.4829 0.3629 0.064 Uiso calc 1 . .
C C4 0.17145(18) 0.51609(11) 0.24715(14) 0.0496(5) Uani d 1 . .
H H4 0.1481 0.4721 0.2258 0.060 Uiso calc 1 . .
C C5 0.17397(19) 0.57433(12) 0.19752(13) 0.0503(5) Uani d 1 . .
H H5 0.1515 0.5705 0.1417 0.060 Uiso calc 1 . .
C C6 0.20901(16) 0.63846(10) 0.22831(11) 0.0401(4) Uani d 1 . .
H H6 0.2097 0.6781 0.1933 0.048 Uiso calc 1 . .
C C7 0.20194(15) 0.76085(9) 0.35533(10) 0.0325(3) Uani d 1 . .
C C8 0.09037(16) 0.74366(11) 0.36552(12) 0.0388(4) Uani d 1 . .
H H8 0.0669 0.6966 0.3583 0.047 Uiso calc 1 . .
C C9 0.01340(19) 0.79475(13) 0.38613(14) 0.0505(5) Uani d 1 . .
H H9 -0.0616 0.7819 0.3932 0.061 Uiso calc 1 . .
C C10 0.0446(2) 0.86363(13) 0.39638(13) 0.0541(6) Uani d 1 . .
H H10 -0.0081 0.8981 0.4106 0.065 Uiso calc 1 . .
C C11 0.1541(2) 0.88162(11) 0.38556(12) 0.0496(5) Uani d 1 . .
H H11 0.1764 0.9290 0.3923 0.059 Uiso calc 1 . .
C C12 0.23129(17) 0.83184(10) 0.36517(11) 0.0401(4) Uani d 1 . .
H H12 0.3058 0.8457 0.3576 0.048 Uiso calc 1 . .
C C13 0.68712(15) 0.62707(11) 0.41862(11) 0.0396(4) Uani d 1 . .
C C14 0.73872(17) 0.57185(11) 0.46194(14) 0.0473(5) Uani d 1 . .
H H14 0.7053 0.5538 0.5095 0.057 Uiso calc 1 . .
C C15 0.8377(2) 0.54336(13) 0.43620(18) 0.0636(7) Uani d 1 . .
H H15 0.8710 0.5062 0.4664 0.076 Uiso calc 1 . .
C C16 0.8879(2) 0.56814(17) 0.36780(18) 0.0743(9) Uani d 1 . .
H H16 0.9547 0.5476 0.3500 0.089 Uiso calc 1 . .
C C17 0.8405(2) 0.62298(18) 0.32529(15) 0.0707(8) Uani d 1 . .
H H17 0.8758 0.6408 0.2784 0.085 Uiso calc 1 . .
C C18 0.74103(17) 0.65291(14) 0.35007(13) 0.0538(6) Uani d 1 . .
H H18 0.7099 0.6910 0.3202 0.065 Uiso calc 1 . .
C C19 0.54807(15) 0.63758(9) 0.51950(10) 0.0341(4) Uani d 1 . .
C C20 0.46354(16) 0.58936(10) 0.53102(12) 0.0398(4) Uani d 1 . .
H H20 0.4344 0.5639 0.4855 0.048 Uiso calc 1 . .
C C21 0.42101(19) 0.57793(11) 0.60840(13) 0.0475(5) Uani d 1 . .
H H21 0.3624 0.5455 0.6150 0.057 Uiso calc 1 . .
C C22 0.4635(2) 0.61339(12) 0.67505(13) 0.0526(5) Uani d 1 . .
H H22 0.4338 0.6059 0.7276 0.063 Uiso calc 1 . .
C C23 0.5498(2) 0.65999(12) 0.66552(12) 0.0507(5) Uani d 1 . .
H H23 0.5806 0.6836 0.7118 0.061 Uiso calc 1 . .
C C24 0.59134(16) 0.67236(11) 0.58859(11) 0.0415(4) Uani d 1 . .
H H24 0.6500 0.7049 0.5826 0.050 Uiso calc 1 . .
C C25 0.63270(15) 0.85741(11) 0.36236(12) 0.0416(4) Uani d 1 . .
C C26 0.69543(17) 0.82757(13) 0.42630(13) 0.0482(5) Uani d 1 . .
H H26 0.6919 0.7785 0.4353 0.058 Uiso calc 1 . .
C C27 0.7629(2) 0.86864(16) 0.47698(16) 0.0645(7) Uani d 1 . .
H H27 0.8037 0.8472 0.5205 0.077 Uiso calc 1 . .
C C28 0.7714(2) 0.93895(17) 0.4653(2) 0.0823(10) Uani d 1 . .
H H28 0.8172 0.9668 0.5003 0.099 Uiso calc 1 . .
C C29 0.7123(3) 0.96868(15) 0.4017(2) 0.0867(10) Uani d 1 . .
H H29 0.7185 1.0176 0.3924 0.104 Uiso calc 1 . .
C C30 0.6437(2) 0.92913(13) 0.35027(18) 0.0632(7) Uani d 1 . .
H H30 0.6040 0.9512 0.3066 0.076 Uiso calc 1 . .
C C31 0.54035(15) 0.83254(9) 0.23354(11) 0.0350(4) Uani d 1 . .
C C32 0.62980(18) 0.84668(11) 0.18308(13) 0.0462(5) Uani d 1 . .
H H32 0.7025 0.8494 0.2061 0.055 Uiso calc 1 . .
C C33 0.6130(2) 0.85670(13) 0.10019(15) 0.0608(7) Uani d 1 . .
H H33 0.6743 0.8668 0.0670 0.073 Uiso calc 1 . .
C C34 0.5090(2) 0.85236(13) 0.06487(14) 0.0627(7) Uani d 1 . .
H H34 0.4985 0.8586 0.0076 0.075 Uiso calc 1 . .
C C35 0.4203(2) 0.83897(12) 0.11336(14) 0.0528(5) Uani d 1 . .
H H35 0.3482 0.8360 0.0893 0.063 Uiso calc 1 . .
C C36 0.43466(16) 0.82969(10) 0.19732(12) 0.0406(4) Uani d 1 . .
H H36 0.3723 0.8214 0.2302 0.049 Uiso calc 1 . .
C C37 0.32888(16) 0.75422(11) 0.53980(11) 0.0399(4) Uani d 1 . .
H H37A 0.3413 0.7040 0.5519 0.048 Uiso calc 0.373(12) A 1
H H37B 0.2544 0.7600 0.5142 0.048 Uiso calc 0.373(12) A 1
H H37C 0.3558 0.7122 0.5695 0.048 Uiso calc 0.627(12) A 2
H H37D 0.2615 0.7416 0.5075 0.048 Uiso calc 0.627(12) A 2
C C38 0.3404(9) 0.7980(6) 0.6171(5) 0.0594(9) Uani d 0.373(12) A 1
H H38A 0.2728 0.8262 0.6249 0.071 Uiso calc 0.373(12) A 1
H H38B 0.3515 0.7673 0.6654 0.071 Uiso calc 0.373(12) A 1
C C39 0.4396(9) 0.8454(7) 0.6074(5) 0.0594(9) Uani d 0.373(12) A 1
H H39A 0.4255 0.8925 0.6302 0.071 Uiso calc 0.373(12) A 1
H H39B 0.5063 0.8254 0.6347 0.071 Uiso calc 0.373(12) A 1
C C38B 0.3045(6) 0.8127(3) 0.5990(4) 0.0594(9) Uani d 0.627(12) A 2
H H38C 0.2464 0.8443 0.5767 0.071 Uiso calc 0.627(12) A 2
H H38D 0.2810 0.7940 0.6523 0.071 Uiso calc 0.627(12) A 2
C C39B 0.4123(6) 0.8488(4) 0.6068(3) 0.0594(9) Uani d 0.627(12) A 2
H H39C 0.4640 0.8231 0.6437 0.071 Uiso calc 0.627(12) A 2
H H39D 0.4035 0.8972 0.6273 0.071 Uiso calc 0.627(12) A 2
C C40 0.4521(2) 0.84841(14) 0.51903(15) 0.0667(7) Uani d 1 . .
H H40A 0.5305 0.8565 0.5057 0.080 Uiso calc 0.373(12) A 1
H H40B 0.4070 0.8870 0.4954 0.080 Uiso calc 0.373(12) A 1
H H40C 0.4191 0.8877 0.4874 0.080 Uiso calc 0.627(12) A 2
H H40D 0.5337 0.8521 0.5178 0.080 Uiso calc 0.627(12) A 2
C C41 0.4980(2) 0.66225(11) 0.17130(12) 0.0475(5) Uani d 1 . .
H H41A 0.5565 0.6968 0.1595 0.057 Uiso calc 1 . .
H H41B 0.4258 0.6814 0.1523 0.057 Uiso calc 1 . .
C C42 0.5211(2) 0.59331(14) 0.12968(13) 0.0617(7) Uani d 1 . .
H H42A 0.5757 0.5994 0.0861 0.074 Uiso calc 0.633(7) B 1
H H42B 0.4524 0.5732 0.1054 0.074 Uiso calc 0.633(7) B 1
H H42C 0.4789 0.5896 0.0773 0.074 Uiso calc 0.367(7) B 2
H H42D 0.6009 0.5885 0.1188 0.074 Uiso calc 0.367(7) B 2
C C43 0.5677(4) 0.54620(19) 0.1983(2) 0.0532(12) Uani d 0.633(7) B 1
H H43A 0.5525 0.4962 0.1868 0.064 Uiso calc 0.633(7) B 1
H H43B 0.6483 0.5530 0.2064 0.064 Uiso calc 0.633(7) B 1
C C44 0.4865(6) 0.5413(3) 0.1856(4) 0.0460(18) Uani d 0.367(7) B 2
H H44A 0.5295 0.4977 0.1786 0.055 Uiso calc 0.367(7) B 2
H H44B 0.4070 0.5306 0.1767 0.055 Uiso calc 0.367(7) B 2
C C45 0.50666(19) 0.57083(10) 0.26924(12) 0.0441(4) Uani d 1 . .
H H45A 0.4327 0.5487 0.2707 0.053 Uiso calc 0.633(7) B 1
H H45B 0.5477 0.5598 0.3207 0.053 Uiso calc 0.633(7) B 1
H H45C 0.4511 0.5533 0.3077 0.053 Uiso calc 0.367(7) B 2
H H45D 0.5814 0.5582 0.2904 0.053 Uiso calc 0.367(7) B 2

loop_
_atom_site_aniso_label
_atom_site_aniso_U_11
_atom_site_aniso_U_22
_atom_site_aniso_U_33
_atom_site_aniso_U_12
_atom_site_aniso_U_13
_atom_site_aniso_U_23
Er1 0.02622(4) 0.02886(4) 0.02674(4) -0.00102(3) -0.00015(3) -0.00231(3)
O1 0.0382(7) 0.0401(7) 0.0350(7) -0.0038(5) 0.0066(5) -0.0073(5)
O2 0.0407(7) 0.0316(6) 0.0301(6) 0.0045(5) -0.0021(5) -0.0037(5)
N1 0.0295(7) 0.0319(7) 0.0367(8) -0.0009(6) -0.0021(6) -0.0008(6)
N2 0.0357(8) 0.0464(9) 0.0285(7) 0.0050(6) -0.0036(6) -0.0013(6)
N3 0.0328(7) 0.0422(9) 0.0394(8) -0.0051(6) -0.0015(6) 0.0072(7)
C1 0.0250(7) 0.0334(8) 0.0362(8) -0.0011(6) -0.0011(6) 0.0017(7)
C2 0.0500(11) 0.0440(11) 0.0418(10) -0.0053(9) -0.0082(8) 0.0104(8)
C3 0.0587(13) 0.0350(10) 0.0659(14) -0.0065(9) -0.0044(11) 0.0123(9)
C4 0.0469(11) 0.0359(10) 0.0662(14) -0.0064(8) 0.0029(10) -0.0103(9)
C5 0.0549(12) 0.0534(12) 0.0425(10) -0.0082(10) -0.0047(9) -0.0092(9)
C6 0.0443(10) 0.0398(10) 0.0358(9) -0.0042(8) -0.0045(8) 0.0035(7)
C7 0.0345(9) 0.0367(9) 0.0264(8) 0.0025(7) -0.0009(6) 0.0046(6)
C8 0.0348(9) 0.0443(10) 0.0374(9) 0.0033(8) 0.0039(7) 0.0067(8)
C9 0.0431(11) 0.0627(13) 0.0464(11) 0.0127(10) 0.0121(9) 0.0114(10)
C10 0.0650(14) 0.0575(13) 0.0405(11) 0.0269(11) 0.0134(10) 0.0082(9)
C11 0.0699(14) 0.0387(10) 0.0403(10) 0.0111(10) 0.0043(10) 0.0035(8)
C12 0.0454(10) 0.0373(9) 0.0377(9) 0.0016(8) 0.0003(8) 0.0044(8)
C13 0.0338(9) 0.0497(11) 0.0347(9) 0.0011(8) -0.0077(7) -0.0150(8)
C14 0.0397(10) 0.0408(10) 0.0609(13) 0.0020(8) -0.0114(9) -0.0137(9)
C15 0.0453(12) 0.0548(14) 0.0901(19) 0.0108(10) -0.0134(12) -0.0271(13)
C16 0.0393(12) 0.103(2) 0.0801(18) 0.0149(13) -0.0079(12) -0.0497(17)
C17 0.0423(12) 0.125(3) 0.0446(12) -0.0021(14) 0.0014(10) -0.0286(14)
C18 0.0394(10) 0.0857(17) 0.0360(10) 0.0026(11) -0.0037(8) -0.0104(10)
C19 0.0356(9) 0.0353(9) 0.0309(8) 0.0057(7) -0.0072(7) 0.0001(7)
C20 0.0461(10) 0.0345(9) 0.0382(9) 0.0004(8) -0.0106(8) -0.0009(7)
C21 0.0547(12) 0.0418(10) 0.0456(11) -0.0086(9) -0.0053(9) 0.0122(9)
C22 0.0676(14) 0.0561(13) 0.0339(10) -0.0034(11) -0.0033(9) 0.0129(9)
C23 0.0630(13) 0.0591(13) 0.0293(9) -0.0054(10) -0.0123(9) -0.0014(9)
C24 0.0430(10) 0.0463(10) 0.0348(9) -0.0060(8) -0.0082(7) -0.0006(8)
C25 0.0308(9) 0.0470(11) 0.0470(10) -0.0017(8) 0.0044(8) -0.0029(8)
C26 0.0381(10) 0.0634(13) 0.0430(10) -0.0030(9) 0.0003(8) -0.0025(10)
C27 0.0450(12) 0.093(2) 0.0548(13) 0.0044(12) -0.0061(10) -0.0214(13)
C28 0.0579(15) 0.078(2) 0.110(2) 0.0052(14) -0.0187(16) -0.0500(18)
C29 0.0721(19) 0.0491(15) 0.138(3) -0.0003(13) -0.0213(19) -0.0267(17)
C30 0.0524(13) 0.0446(12) 0.0916(19) 0.0017(10) -0.0148(13) -0.0063(12)
C31 0.0378(9) 0.0261(8) 0.0412(9) 0.0024(7) 0.0025(7) 0.0058(7)
C32 0.0426(10) 0.0432(11) 0.0532(12) 0.0085(8) 0.0112(9) 0.0118(9)
C33 0.0713(16) 0.0592(14) 0.0531(13) 0.0253(12) 0.0263(12) 0.0169(11)
C34 0.0902(19) 0.0606(14) 0.0376(11) 0.0326(13) 0.0059(11) 0.0067(10)
C35 0.0610(13) 0.0484(12) 0.0483(12) 0.0173(10) -0.0119(10) 0.0027(9)
C36 0.0396(10) 0.0369(9) 0.0452(10) 0.0051(8) -0.0004(8) 0.0058(8)
C37 0.0408(10) 0.0448(10) 0.0345(9) -0.0017(8) 0.0079(7) 0.0003(8)
C38 0.051(3) 0.0699(15) 0.0579(12) -0.0018(16) 0.0153(13) -0.0210(11)
C39 0.051(3) 0.0699(15) 0.0579(12) -0.0018(16) 0.0153(13) -0.0210(11)
C38B 0.051(3) 0.0699(15) 0.0579(12) -0.0018(16) 0.0153(13) -0.0210(11)
C39B 0.051(3) 0.0699(15) 0.0579(12) -0.0018(16) 0.0153(13) -0.0210(11)
C40 0.0775(17) 0.0637(15) 0.0602(14) -0.0287(13) 0.0271(12) -0.0318(12)
C41 0.0675(14) 0.0425(11) 0.0326(9) 0.0046(10) 0.0028(9) -0.0012(8)
C42 0.094(2) 0.0530(14) 0.0379(11) 0.0079(12) 0.0039(12) -0.0103(9)
C43 0.067(3) 0.0430(18) 0.050(2) 0.0125(17) 0.0045(18) -0.0118(15)
C44 0.053(4) 0.035(3) 0.049(3) 0.004(2) -0.013(3) -0.013(2)
C45 0.0623(13) 0.0312(9) 0.0384(10) 0.0047(8) -0.0038(9) -0.0036(7)

loop_
_atom_type_symbol
_atom_type_description
_atom_type_scat_dispersion_real
_atom_type_scat_dispersion_imag
_atom_type_scat_source
C C 0.0033 0.0016 'International Tables Vol C Tables 4.2.6.8 and 6.1.1.4'
H H 0.0000 0.0000 'International Tables Vol C Tables 4.2.6.8 and 6.1.1.4'
N N 0.0061 0.0033 'International Tables Vol C Tables 4.2.6.8 and 6.1.1.4'
O O 0.0106 0.0060 'International Tables Vol C Tables 4.2.6.8 and 6.1.1.4'
Er Er -0.2586 4.9576 'International Tables Vol C Tables 4.2.6.8 and 6.1.1.4'

loop_
_geom_angle_atom_site_label_1
_geom_angle_atom_site_label_2
_geom_angle_atom_site_label_3
_geom_angle_site_symmetry_1
_geom_angle_site_symmetry_3
_geom_angle
_geom_angle_publ_flag
N3 Er1 N2 . . 110.83(6) ?
N3 Er1 N1 . . 119.13(5) ?
N2 Er1 N1 . . 130.04(6) ?
N3 Er1 O2 . . 98.14(5) ?
N2 Er1 O2 . . 86.14(5) ?
N1 Er1 O2 . . 87.22(5) ?
N3 Er1 O1 . . 94.06(5) ?
N2 Er1 O1 . . 90.89(5) ?
N1 Er1 O1 . . 85.59(5) ?
O2 Er1 O1 . . 167.72(4) ?
C40 O1 C37 . . 107.88(14) ?
C40 O1 Er1 . . 129.21(12) ?
C37 O1 Er1 . . 122.85(10) ?
C41 O2 C45 . . 108.63(13) ?
C41 O2 Er1 . . 128.32(11) ?
C45 O2 Er1 . . 122.84(10) ?
C7 N1 C1 . . 114.95(14) ?
C7 N1 Er1 . . 126.06(11) ?
C1 N1 Er1 . . 118.82(11) ?
C13 N2 C19 . . 115.94(15) ?
C13 N2 Er1 . . 129.66(12) ?
C19 N2 Er1 . . 114.40(11) ?
C25 N3 C31 . . 117.24(15) ?
C25 N3 Er1 . . 124.53(12) ?
C31 N3 Er1 . . 118.10(11) ?
C2 C1 C6 . . 117.53(17) ?
C2 C1 N1 . . 121.89(16) ?
C6 C1 N1 . . 120.57(16) ?
C1 C2 C3 . . 121.08(19) ?
C1 C2 H2 . . 119.5 ?
C3 C2 H2 . . 119.5 ?
C4 C3 C2 . . 120.58(19) ?
C4 C3 H3 . . 119.7 ?
C2 C3 H3 . . 119.7 ?
C3 C4 C5 . . 119.03(19) ?
C3 C4 H4 . . 120.5 ?
C5 C4 H4 . . 120.5 ?
C4 C5 C6 . . 120.66(19) ?
C4 C5 H5 . . 119.7 ?
C6 C5 H5 . . 119.7 ?
C5 C6 C1 . . 121.10(18) ?
C5 C6 H6 . . 119.5 ?
C1 C6 H6 . . 119.5 ?
N1 C7 C8 . . 123.27(17) ?
N1 C7 C12 . . 119.81(16) ?
C8 C7 C12 . . 116.86(17) ?
C9 C8 C7 . . 120.9(2) ?
C9 C8 H8 . . 119.5 ?
C7 C8 H8 . . 119.5 ?
C10 C9 C8 . . 121.0(2) ?
C10 C9 H9 . . 119.5 ?
C8 C9 H9 . . 119.5 ?
C9 C10 C11 . . 118.8(2) ?
C9 C10 H10 . . 120.6 ?
C11 C10 H10 . . 120.6 ?
C12 C11 C10 . . 121.0(2) ?
C12 C11 H11 . . 119.5 ?
C10 C11 H11 . . 119.5 ?
C11 C12 C7 . . 121.4(2) ?
C11 C12 H12 . . 119.3 ?
C7 C12 H12 . . 119.3 ?
N2 C13 C18 . . 119.85(19) ?
N2 C13 C14 . . 122.87(19) ?
C18 C13 C14 . . 117.25(19) ?
C15 C14 C13 . . 121.0(2) ?
C15 C14 H14 . . 119.5 ?
C13 C14 H14 . . 119.5 ?
C16 C15 C14 . . 120.9(3) ?
C16 C15 H15 . . 119.5 ?
C14 C15 H15 . . 119.5 ?
C15 C16 C17 . . 119.3(2) ?
C15 C16 H16 . . 120.4 ?
C17 C16 H16 . . 120.4 ?
C16 C17 C18 . . 121.0(3) ?
C16 C17 H17 . . 119.5 ?
C18 C17 H17 . . 119.5 ?
C13 C18 C17 . . 120.5(2) ?
C13 C18 H18 . . 119.8 ?
C17 C18 H18 . . 119.8 ?
C20 C19 C24 . . 117.75(17) ?
C20 C19 N2 . . 121.36(16) ?
C24 C19 N2 . . 120.76(17) ?
C19 C20 C21 . . 120.95(17) ?
C19 C20 H20 . . 119.5 ?
C21 C20 H20 . . 119.5 ?
C22 C21 C20 . . 120.3(2) ?
C22 C21 H21 . . 119.9 ?
C20 C21 H21 . . 119.9 ?
C21 C22 C23 . . 119.8(2) ?
C21 C22 H22 . . 120.1 ?
C23 C22 H22 . . 120.1 ?
C22 C23 C24 . . 120.18(19) ?
C22 C23 H23 . . 119.9 ?
C24 C23 H23 . . 119.9 ?
C23 C24 C19 . . 120.98(19) ?
C23 C24 H24 . . 119.5 ?
C19 C24 H24 . . 119.5 ?
C30 C25 C26 . . 117.1(2) ?
C30 C25 N3 . . 122.6(2) ?
C26 C25 N3 . . 120.13(19) ?
C27 C26 C25 . . 121.0(2) ?
C27 C26 H26 . . 119.5 ?
C25 C26 H26 . . 119.5 ?
C28 C27 C26 . . 121.2(3) ?
C28 C27 H27 . . 119.4 ?
C26 C27 H27 . . 119.4 ?
C27 C28 C29 . . 118.4(3) ?
C27 C28 H28 . . 120.8 ?
C29 C28 H28 . . 120.8 ?
C28 C29 C30 . . 121.8(3) ?
C28 C29 H29 . . 119.1 ?
C30 C29 H29 . . 119.1 ?
C29 C30 C25 . . 120.5(3) ?
C29 C30 H30 . . 119.8 ?
C25 C30 H30 . . 119.8 ?
C36 C31 C32 . . 117.94(18) ?
C36 C31 N3 . . 120.30(16) ?
C32 C31 N3 . . 121.59(17) ?
C33 C32 C31 . . 120.5(2) ?
C33 C32 H32 . . 119.8 ?
C31 C32 H32 . . 119.8 ?
C34 C33 C32 . . 121.1(2) ?
C34 C33 H33 . . 119.4 ?
C32 C33 H33 . . 119.4 ?
C35 C34 C33 . . 119.2(2) ?
C35 C34 H34 . . 120.4 ?
C33 C34 H34 . . 120.4 ?
C34 C35 C36 . . 120.9(2) ?
C34 C35 H35 . . 119.6 ?
C36 C35 H35 . . 119.6 ?
C35 C36 C31 . . 120.33(19) ?
C35 C36 H36 . . 119.8 ?
C31 C36 H36 . . 119.8 ?
O1 C37 C38B . . 105.9(2) ?
O1 C37 C38 . . 104.6(3) ?
O1 C37 H37A . . 110.8 ?
C38 C37 H37A . . 110.8 ?
O1 C37 H37B . . 110.8 ?
C38 C37 H37B . . 110.8 ?
H37A C37 H37B . . 108.9 ?
O1 C37 H37C . . 110.6 ?
C38B C37 H37C . . 110.6 ?
O1 C37 H37D . . 110.6 ?
C38B C37 H37D . . 110.6 ?
H37C C37 H37D . . 108.7 ?
C39 C38 C37 . . 107.4(5) ?
C39 C38 H38A . . 110.2 ?
C37 C38 H38A . . 110.2 ?
C39 C38 H38B . . 110.2 ?
C37 C38 H38B . . 110.2 ?
H38A C38 H38B . . 108.5 ?
C40 C39 C38 . . 103.3(6) ?
C40 C39 H39A . . 111.1 ?
C38 C39 H39A . . 111.1 ?
C40 C39 H39B . . 111.1 ?
C38 C39 H39B . . 111.1 ?
H39A C39 H39B . . 109.1 ?
C39B C38B C37 . . 102.4(3) ?
C39B C38B H38C . . 111.3 ?
C37 C38B H38C . . 111.3 ?
C39B C38B H38D . . 111.3 ?
C37 C38B H38D . . 111.3 ?
H38C C38B H38D . . 109.2 ?
C38B C39B C40 . . 102.4(4) ?
C38B C39B H39C . . 111.3 ?
C40 C39B H39C . . 111.3 ?
C38B C39B H39D . . 111.3 ?
C40 C39B H39D . . 111.3 ?
H39C C39B H39D . . 109.2 ?
C39 C40 O1 . . 107.0(5) ?
O1 C40 C39B . . 104.5(3) ?
C39 C40 H40A . . 110.3 ?
O1 C40 H40A . . 110.3 ?
C39 C40 H40B . . 110.3 ?
O1 C40 H40B . . 110.3 ?
H40A C40 H40B . . 108.6 ?
O1 C40 H40C . . 110.9 ?
C39B C40 H40C . . 110.9 ?
O1 C40 H40D . . 110.9 ?
C39B C40 H40D . . 110.9 ?
H40C C40 H40D . . 108.9 ?
O2 C41 C42 . . 105.57(16) ?
O2 C41 H41A . . 110.6 ?
C42 C41 H41A . . 110.6 ?
O2 C41 H41B . . 110.6 ?
C42 C41 H41B . . 110.6 ?
H41A C41 H41B . . 108.8 ?
C44 C42 C41 . . 105.0(3) ?
C41 C42 C43 . . 104.49(19) ?
C41 C42 H42A . . 110.9 ?
C43 C42 H42A . . 110.9 ?
C41 C42 H42B . . 110.9 ?
C43 C42 H42B . . 110.9 ?
H42A C42 H42B . . 108.9 ?
C44 C42 H42C . . 110.7 ?
C41 C42 H42C . . 110.7 ?
C44 C42 H42D . . 110.7 ?
C41 C42 H42D . . 110.7 ?
H42C C42 H42D . . 108.8 ?
C45 C43 C42 . . 102.0(3) ?
C45 C43 H43A . . 111.4 ?
C42 C43 H43A . . 111.4 ?
C45 C43 H43B . . 111.4 ?
C42 C43 H43B . . 111.4 ?
H43A C43 H43B . . 109.2 ?
C42 C44 C45 . . 106.3(4) ?
C42 C44 H44A . . 110.5 ?
C45 C44 H44A . . 110.5 ?
C42 C44 H44B . . 110.5 ?
C45 C44 H44B . . 110.5 ?
H44A C44 H44B . . 108.7 ?
O2 C45 C43 . . 105.2(2) ?
O2 C45 C44 . . 104.5(3) ?
O2 C45 H45A . . 110.7 ?
C43 C45 H45A . . 110.7 ?
O2 C45 H45B . . 110.7 ?
C43 C45 H45B . . 110.7 ?
H45A C45 H45B . . 108.8 ?
O2 C45 H45C . . 110.8 ?
C44 C45 H45C . . 110.8 ?
O2 C45 H45D . . 110.8 ?
C44 C45 H45D . . 110.8 ?
H45C C45 H45D . . 108.9 ?

loop_
_geom_bond_atom_site_label_1
_geom_bond_atom_site_label_2
_geom_bond_site_symmetry_2
_geom_bond_distance
_geom_bond_publ_flag
Er1 N3 . 2.2344(15) ?
Er1 N2 . 2.2524(15) ?
Er1 N1 . 2.2733(15) ?
Er1 O2 . 2.3353(11) ?
Er1 O1 . 2.3475(12) ?
O1 C40 . 1.458(2) ?
O1 C37 . 1.469(2) ?
O2 C41 . 1.455(2) ?
O2 C45 . 1.464(2) ?
N1 C7 . 1.396(2) ?
N1 C1 . 1.427(2) ?
N2 C13 . 1.397(2) ?
N2 C19 . 1.426(2) ?
N3 C25 . 1.409(2) ?
N3 C31 . 1.413(2) ?
C1 C2 . 1.391(3) ?
C1 C6 . 1.392(2) ?
C2 C3 . 1.392(3) ?
C2 H2 . 0.9500 ?
C3 C4 . 1.375(3) ?
C3 H3 . 0.9500 ?
C4 C5 . 1.378(3) ?
C4 H4 . 0.9500 ?
C5 C6 . 1.387(3) ?
C5 H5 . 0.9500 ?
C6 H6 . 0.9500 ?
C7 C8 . 1.403(3) ?
C7 C12 . 1.410(3) ?
C8 C9 . 1.396(3) ?
C8 H8 . 0.9500 ?
C9 C10 . 1.379(4) ?
C9 H9 . 0.9500 ?
C10 C11 . 1.383(3) ?
C10 H10 . 0.9500 ?
C11 C12 . 1.380(3) ?
C11 H11 . 0.9500 ?
C12 H12 . 0.9500 ?
C13 C18 . 1.401(3) ?
C13 C14 . 1.408(3) ?
C14 C15 . 1.389(3) ?
C14 H14 . 0.9500 ?
C15 C16 . 1.370(4) ?
C15 H15 . 0.9500 ?
C16 C17 . 1.375(4) ?
C16 H16 . 0.9500 ?
C17 C18 . 1.401(3) ?
C17 H17 . 0.9500 ?
C18 H18 . 0.9500 ?
C19 C20 . 1.392(3) ?
C19 C24 . 1.402(2) ?
C20 C21 . 1.395(3) ?
C20 H20 . 0.9500 ?
C21 C22 . 1.373(3) ?
C21 H21 . 0.9500 ?
C22 C23 . 1.383(3) ?
C22 H22 . 0.9500 ?
C23 C24 . 1.387(3) ?
C23 H23 . 0.9500 ?
C24 H24 . 0.9500 ?
C25 C30 . 1.391(3) ?
C25 C26 . 1.399(3) ?
C26 C27 . 1.392(3) ?
C26 H26 . 0.9500 ?
C27 C28 . 1.361(4) ?
C27 H27 . 0.9500 ?
C28 C29 . 1.371(5) ?
C28 H28 . 0.9500 ?
C29 C30 . 1.391(4) ?
C29 H29 . 0.9500 ?
C30 H30 . 0.9500 ?
C31 C36 . 1.397(3) ?
C31 C32 . 1.403(3) ?
C32 C33 . 1.380(3) ?
C32 H32 . 0.9500 ?
C33 C34 . 1.374(4) ?
C33 H33 . 0.9500 ?
C34 C35 . 1.373(4) ?
C34 H34 . 0.9500 ?
C35 C36 . 1.392(3) ?
C35 H35 . 0.9500 ?
C36 H36 . 0.9500 ?
C37 C38B . 1.512(4) ?
C37 C38 . 1.520(7) ?
C37 H37A . 0.9900 ?
C37 H37B . 0.9900 ?
C37 H37C . 0.9900 ?
C37 H37D . 0.9900 ?
C38 C39 . 1.515(8) ?
C38 H38A . 0.9900 ?
C38 H38B . 0.9900 ?
C39 C40 . 1.458(8) ?
C39 H39A . 0.9900 ?
C39 H39B . 0.9900 ?
C38B C39B . 1.479(5) ?
C38B H38C . 0.9900 ?
C38B H38D . 0.9900 ?
C39B C40 . 1.525(5) ?
C39B H39C . 0.9900 ?
C39B H39D . 0.9900 ?
C40 H40A . 0.9900 ?
C40 H40B . 0.9900 ?
C40 H40C . 0.9900 ?
C40 H40D . 0.9900 ?
C41 C42 . 1.512(3) ?
C41 H41A . 0.9900 ?
C41 H41B . 0.9900 ?
C42 C44 . 1.421(7) ?
C42 C43 . 1.535(5) ?
C42 H42A . 0.9900 ?
C42 H42B . 0.9900 ?
C42 H42C . 0.9900 ?
C42 H42D . 0.9900 ?
C43 C45 . 1.468(4) ?
C43 H43A . 0.9900 ?
C43 H43B . 0.9900 ?
C44 C45 . 1.495(6) ?
C44 H44A . 0.9900 ?
C44 H44B . 0.9900 ?
C45 H45A . 0.9900 ?
C45 H45B . 0.9900 ?
C45 H45C . 0.9900 ?
C45 H45D . 0.9900 ?

loop_
_geom_torsion_atom_site_label_1
_geom_torsion_atom_site_label_2
_geom_torsion_atom_site_label_3
_geom_torsion_atom_site_label_4
_geom_torsion_site_symmetry_1
_geom_torsion_site_symmetry_2
_geom_torsion_site_symmetry_3
_geom_torsion_site_symmetry_4
_geom_torsion
_geom_torsion_publ_flag
C7 N1 C1 C2 . . . . -103.9(2) ?
Er1 N1 C1 C2 . . . . 71.7(2) ?
C7 N1 C1 C6 . . . . 77.5(2) ?
Er1 N1 C1 C6 . . . . -106.84(17) ?
C6 C1 C2 C3 . . . . 1.2(3) ?
N1 C1 C2 C3 . . . . -177.48(19) ?
C1 C2 C3 C4 . . . . -0.1(4) ?
C2 C3 C4 C5 . . . . -0.8(4) ?
C3 C4 C5 C6 . . . . 0.6(3) ?
C4 C5 C6 C1 . . . . 0.5(3) ?
C2 C1 C6 C5 . . . . -1.3(3) ?
N1 C1 C6 C5 . . . . 177.33(18) ?
C1 N1 C7 C8 . . . . 18.8(2) ?
Er1 N1 C7 C8 . . . . -156.41(14) ?
C1 N1 C7 C12 . . . . -164.08(16) ?
Er1 N1 C7 C12 . . . . 20.7(2) ?
N1 C7 C8 C9 . . . . 175.84(18) ?
C12 C7 C8 C9 . . . . -1.3(3) ?
C7 C8 C9 C10 . . . . 0.6(3) ?
C8 C9 C10 C11 . . . . 0.3(3) ?
C9 C10 C11 C12 . . . . -0.2(3) ?
C10 C11 C12 C7 . . . . -0.6(3) ?
N1 C7 C12 C11 . . . . -175.93(17) ?
C8 C7 C12 C11 . . . . 1.3(3) ?
C19 N2 C13 C18 . . . . -165.92(17) ?
Er1 N2 C13 C18 . . . . 13.5(3) ?
C19 N2 C13 C14 . . . . 16.3(3) ?
Er1 N2 C13 C14 . . . . -164.33(14) ?
N2 C13 C14 C15 . . . . 176.38(18) ?
C18 C13 C14 C15 . . . . -1.5(3) ?
C13 C14 C15 C16 . . . . -0.1(3) ?
C14 C15 C16 C17 . . . . 1.4(4) ?
C15 C16 C17 C18 . . . . -1.1(4) ?
N2 C13 C18 C17 . . . . -176.2(2) ?
C14 C13 C18 C17 . . . . 1.8(3) ?
C16 C17 C18 C13 . . . . -0.5(4) ?
C13 N2 C19 C20 . . . . -106.2(2) ?
Er1 N2 C19 C20 . . . . 74.27(19) ?
C13 N2 C19 C24 . . . . 77.9(2) ?
Er1 N2 C19 C24 . . . . -101.57(17) ?
C24 C19 C20 C21 . . . . 2.1(3) ?
N2 C19 C20 C21 . . . . -173.83(18) ?
C19 C20 C21 C22 . . . . -1.2(3) ?
C20 C21 C22 C23 . . . . -0.8(3) ?
C21 C22 C23 C24 . . . . 1.7(4) ?
C22 C23 C24 C19 . . . . -0.7(3) ?
C20 C19 C24 C23 . . . . -1.2(3) ?
N2 C19 C24 C23 . . . . 174.82(18) ?
C31 N3 C25 C30 . . . . 38.1(3) ?
Er1 N3 C25 C30 . . . . -146.15(19) ?
C31 N3 C25 C26 . . . . -146.81(18) ?
Er1 N3 C25 C26 . . . . 28.9(2) ?
C30 C25 C26 C27 . . . . 2.0(3) ?
N3 C25 C26 C27 . . . . -173.3(2) ?
C25 C26 C27 C28 . . . . -1.0(4) ?
C26 C27 C28 C29 . . . . -0.5(5) ?
C27 C28 C29 C30 . . . . 0.9(5) ?
C28 C29 C30 C25 . . . . 0.2(5) ?
C26 C25 C30 C29 . . . . -1.6(4) ?
N3 C25 C30 C29 . . . . 173.6(2) ?
C25 N3 C31 C36 . . . . -140.86(18) ?
Er1 N3 C31 C36 . . . . 43.1(2) ?
C25 N3 C31 C32 . . . . 44.0(3) ?
Er1 N3 C31 C32 . . . . -131.98(16) ?
C36 C31 C32 C33 . . . . -0.6(3) ?
N3 C31 C32 C33 . . . . 174.59(19) ?
C31 C32 C33 C34 . . . . -0.7(3) ?
C32 C33 C34 C35 . . . . 1.1(4) ?
C33 C34 C35 C36 . . . . -0.1(4) ?
C34 C35 C36 C31 . . . . -1.2(3) ?
C32 C31 C36 C35 . . . . 1.6(3) ?
N3 C31 C36 C35 . . . . -173.69(18) ?
C40 O1 C37 C38B . . . . 8.2(4) ?
Er1 O1 C37 C38B . . . . -169.3(4) ?
C40 O1 C37 C38 . . . . -15.1(6) ?
Er1 O1 C37 C38 . . . . 167.4(5) ?
O1 C37 C38 C39 . . . . -4.4(9) ?
C37 C38 C39 C40 . . . . 21.8(10) ?
O1 C37 C38B C39B . . . . -30.9(5) ?
C37 C38B C39B C40 . . . . 40.7(5) ?
C38 C39 C40 O1 . . . . -31.4(8) ?
C37 O1 C40 C39 . . . . 30.0(5) ?
Er1 O1 C40 C39 . . . . -152.7(5) ?
C37 O1 C40 C39B . . . . 17.1(4) ?
Er1 O1 C40 C39B . . . . -165.6(3) ?
C38B C39B C40 O1 . . . . -36.4(5) ?
C45 O2 C41 C42 . . . . -5.6(2) ?
Er1 O2 C41 C42 . . . . 179.56(14) ?
O2 C41 C42 C44 . . . . 23.5(4) ?
O2 C41 C42 C43 . . . . -17.4(3) ?
C41 C42 C43 C45 . . . . 33.5(3) ?
C41 C42 C44 C45 . . . . -32.0(5) ?
C41 O2 C45 C43 . . . . 27.7(3) ?
Er1 O2 C45 C43 . . . . -157.2(2) ?
C41 O2 C45 C44 . . . . -13.3(4) ?
Er1 O2 C45 C44 . . . . 161.9(3) ?
C42 C43 C45 O2 . . . . -37.2(3) ?
C42 C44 C45 O2 . . . . 28.5(5) ?

_cod_database_fobs_code 2243543
